data_2012556
loop_
_publ_author_name
'Saha, Satyen'

_publ_section_title
;
 4-Amino derivatives of 7-nitro-2,1,3-benzoxadiazole: the effect of the
 amino moiety on the structure of fluorophores
;
_journal_issue 3
_journal_name_full 'Acta Crystallographica Section C'
_journal_page_first o174
_journal_page_last o177
_journal_paper_doi 10.1107/S0108270102000173
_journal_volume 58
_journal_year 2002
_chemical_formula_moiety 'C12 H14 N4 O3'
_chemical_formula_sum 'C12 H14 N4 O3'
_chemical_formula_weight 262.27
_chemical_name_common 7NBD
_chemical_name_systematic
;
4-(azepan-1-yl)-7-nitro-2,1,3-benzoxadiazole
;
_space_group_IT_number 14
_symmetry_cell_setting monoclinic
_symmetry_space_group_name_Hall '-P 2ybc'
_symmetry_space_group_name_H-M 'P 1 21/c 1'
_atom_sites_solution_hydrogens geom
_atom_sites_solution_primary direct
_atom_sites_solution_secondary difmap
_cell_angle_alpha 90
_cell_angle_beta 98.958(14)
_cell_angle_gamma 90
_cell_formula_units_Z 4
_cell_length_a 7.4909(16)
_cell_length_b 10.8002(14)
_cell_length_c 15.1001(19)
_cell_measurement_reflns_used 25
_cell_measurement_temperature 293(2)
_cell_measurement_theta_max 10.59
_cell_measurement_theta_min 9.34
_cell_volume 1206.7(3)
_computing_cell_refinement 'CAD-4 Software'
_computing_data_collection 'CAD-4 Software (Enraf-Nonius, 1989)'
_computing_data_reduction 'Xtal3.5 (Hall et al., 1995)'
_computing_molecular_graphics 'ORTEX6.0 (McArdle, 1995)'
_computing_publication_material SHELXL97
_computing_structure_refinement 'SHELXL97 (Sheldrick, 1997)'
_computing_structure_solution 'SHELXS97 (Sheldrick, 1990)'
_diffrn_ambient_temperature 293(2)
_diffrn_measured_fraction_theta_full .945
_diffrn_measured_fraction_theta_max .945
_diffrn_measurement_device_type 'Enraf-Nonius CAD-4'
_diffrn_measurement_method '\w scans'
_diffrn_radiation_monochromator graphite
_diffrn_radiation_source 'fine-focus sealed tube'
_diffrn_radiation_type MoK\a
_diffrn_radiation_wavelength .71073
_diffrn_reflns_av_R_equivalents .000
_diffrn_reflns_av_sigmaI/netI .046
_diffrn_reflns_limit_h_max 8
_diffrn_reflns_limit_h_min 0
_diffrn_reflns_limit_k_max 12
_diffrn_reflns_limit_k_min 0
_diffrn_reflns_limit_l_max 17
_diffrn_reflns_limit_l_min -17
_diffrn_reflns_number 2115
_diffrn_reflns_theta_full 24.96
_diffrn_reflns_theta_max 24.96
_diffrn_reflns_theta_min 2.33
_diffrn_standards_decay_% none
_diffrn_standards_interval_time 90
_diffrn_standards_number 3
_exptl_absorpt_coefficient_mu .107
_exptl_absorpt_correction_type none
_exptl_crystal_colour red
_exptl_crystal_density_diffrn 1.444
_exptl_crystal_density_meas ?
_exptl_crystal_density_method 'not measured'
_exptl_crystal_description plate
_exptl_crystal_F_000 552
_exptl_crystal_size_max .32
_exptl_crystal_size_mid .21
_exptl_crystal_size_min .10
_refine_diff_density_max .22
_refine_diff_density_min -.20
_refine_ls_extinction_coef .010(3)
_refine_ls_extinction_expression Fc^*^=kFc[1+0.001xFc^2^\l^3^/sin(2\q)]^-1/4^
_refine_ls_extinction_method 'SHELXL97 (Sheldrick, 1997)'
_refine_ls_goodness_of_fit_ref 1.027
_refine_ls_hydrogen_treatment constr
_refine_ls_matrix_type full
_refine_ls_number_parameters 173
_refine_ls_number_reflns 2115
_refine_ls_number_restraints 0
_refine_ls_restrained_S_all 1.027
_refine_ls_R_factor_all .106
_refine_ls_R_factor_gt .051
_refine_ls_shift/su_max .001
_refine_ls_shift/su_mean .000
_refine_ls_structure_factor_coef Fsqd
_refine_ls_weighting_details 'calc w = 1/[\s^2^(Fo^2^)+(0.0918P)^2^] where P=(Fo^2^+2Fc^2^)/3'
_refine_ls_weighting_scheme calc
_refine_ls_wR_factor_gt .125
_refine_ls_wR_factor_ref .174
_reflns_number_gt 1043
_reflns_number_total 2115
_reflns_threshold_expression I>2\s(I)
_cod_data_source_file bm1482.cif
_cod_data_source_block III
_cod_depositor_comments
;
The following automatic conversions were performed:
'_symmetry_cell_setting' value 'Monoclinic' changed to 'monoclinic'
according to '/home/saulius/struct/CIF-dictionaries/cif_core.dic'
dictionary named 'cif_core.dic' version 2.4.1 from
2010-06-29.

'_geom_bond_publ_flag' value 'Y' changed to 'y' according to
'/home/saulius/struct/CIF-dictionaries/cif_core.dic' dictionary named
'cif_core.dic' version 2.4.1 from 2010-06-29 (2 times).

Automatic conversion script
Id: cif_fix_enum 1527 2010-12-29 10:47:43Z saulius 

The following automatic conversions were performed:

'_symmetry_cell_setting' value 'Monoclinic' changed to 'monoclinic'
according to /home/saulius/struct/CIF-dictionaries/cif_core.dic
dictionary named 'cif_core.dic' version 2.4.1 from
2010-06-29.

'_geom_bond_publ_flag' value 'Y' changed to 'y'
according to /home/saulius/struct/CIF-dictionaries/cif_core.dic
dictionary named 'cif_core.dic' version 2.4.1 from 2010-06-29 (2
times).

'_geom_angle_publ_flag' value 'Y' changed to 'y' according
to /home/saulius/struct/CIF-dictionaries/cif_core.dic dictionary
named 'cif_core.dic' version 2.4.1 from 2010-06-29 (3
times).

'_geom_torsion_publ_flag' value 'Y' changed to 'y' according
to /home/saulius/struct/CIF-dictionaries/cif_core.dic dictionary
named 'cif_core.dic' version 2.4.1 from 2010-06-29 (2 times).

Automatic conversion script
Id: cif_fix_values 1715 2011-07-08 13:25:40Z adriana 

The following automatic conversions were performed:

'_exptl_crystal_density_meas' value 'not measured' was changed to '?'
- the value is perceived as not measured.

Automatic conversion script
Id: cif_fix_values 3008 2015-01-20 13:52:24Z robertas 
;
_cod_original_sg_symbol_H-M 'P 21/c'
_cod_database_code 2012556
_cod_database_fobs_code 2012556

loop_
_symmetry_equiv_pos_as_xyz
'x, y, z'
'-x, y+1/2, -z+1/2'
'-x, -y, -z'
'x, -y-1/2, z-1/2'

loop_
_atom_site_label
_atom_site_fract_x
_atom_site_fract_y
_atom_site_fract_z
_atom_site_U_iso_or_equiv
_atom_site_adp_type
_atom_site_calc_flag
_atom_site_refinement_flags
_atom_site_occupancy
_atom_site_disorder_assembly
_atom_site_disorder_group
_atom_site_type_symbol
O2 .8728(4) -.1494(2) .06047(15) .0596(7) Uani d . 1 . . O
O3 .4812(4) -.0492(2) -.27555(16) .0706(8) Uani d . 1 . . O
O4 .6308(4) -.1977(2) -.20052(18) .0749(9) Uani d . 1 . . O
N1 .7892(4) -.1647(2) -.02781(18) .0523(8) Uani d . 1 . . N
N3 .8594(4) -.0311(2) .09053(17) .0503(8) Uani d . 1 . . N
N4 .7419(4) .2345(2) .08964(17) .0465(7) Uani d . 1 . . N
N5 .5748(4) -.0910(3) -.20698(18) .0533(8) Uani d . 1 . . N
C1 .7237(4) -.0540(3) -.0513(2) .0398(7) Uani d . 1 . . C
C3 .7682(4) .0303(3) .02302(19) .0382(7) Uani d . 1 . . C
C4 .7099(4) .1577(3) .0190(2) .0426(8) Uani d . 1 . . C
C5 .6087(5) .1927(3) -.0638(2) .0493(9) Uani d . 1 . . C
H5 .5680 .2739 -.0710 .059 Uiso calc R 1 . . H
C6 .5672(4) .1114(3) -.1349(2) .0483(8) Uani d . 1 . . C
H6 .4989 .1408 -.1875 .058 Uiso calc R 1 . . H
C7 .6217(4) -.0107(3) -.13214(19) .0446(8) Uani d . 1 . . C
C8 .6450(5) .3529(3) .0889(3) .0588(10) Uani d . 1 . . C
H8A .6238 .3713 .1493 .071 Uiso calc R 1 . . H
H8B .5283 .3447 .0513 .071 Uiso calc R 1 . . H
C9 .7461(6) .4605(3) .0551(3) .0702(12) Uani d . 1 . . C
H9A .7917 .4345 .0013 .084 Uiso calc R 1 . . H
H9B .6616 .5277 .0385 .084 Uiso calc R 1 . . H
C10 .9029(6) .5090(3) .1219(3) .0740(12) Uani d . 1 . . C
H10A .9660 .5715 .0926 .089 Uiso calc R 1 . . H
H10B .8548 .5490 .1706 .089 Uiso calc R 1 . . H
C11 1.0379(5) .4115(3) .1611(3) .0688(11) Uani d . 1 . . C
H11A 1.1400 .4523 .1968 .083 Uiso calc R 1 . . H
H11B 1.0825 .3688 .1124 .083 Uiso calc R 1 . . H
C12 .9609(5) .3161(3) .2194(3) .0620(10) Uani d . 1 . . C
H12A 1.0582 .2871 .2646 .074 Uiso calc R 1 . . H
H12B .8734 .3572 .2503 .074 Uiso calc R 1 . . H
C13 .8711(5) .2050(3) .1709(2) .0560(9) Uani d . 1 . . C
H13A .9640 .1511 .1543 .067 Uiso calc R 1 . . H
H13B .8079 .1594 .2120 .067 Uiso calc R 1 . . H

loop_
_atom_site_aniso_label
_atom_site_aniso_U_11
_atom_site_aniso_U_22
_atom_site_aniso_U_33
_atom_site_aniso_U_12
_atom_site_aniso_U_13
_atom_site_aniso_U_23
O2 .0781(17) .0429(13) .0536(14) .0124(12) -.0033(13) .0003(11)
O3 .0793(19) .0814(19) .0446(14) -.0087(15) -.0110(14) .0003(13)
O4 .096(2) .0536(16) .0683(18) .0026(15) -.0074(15) -.0182(13)
N1 .0625(19) .0471(17) .0459(16) .0037(14) .0039(14) -.0012(13)
N3 .0648(19) .0384(15) .0454(15) .0111(14) .0014(14) .0014(12)
N4 .0513(16) .0389(15) .0475(15) .0031(12) .0022(13) -.0007(12)
N5 .0519(18) .062(2) .0448(17) -.0109(15) .0033(14) -.0028(14)
C1 .0383(17) .0390(17) .0432(17) .0035(14) .0101(14) .0004(14)
C3 .0399(17) .0365(16) .0383(16) .0024(14) .0062(14) .0044(13)
C4 .0427(18) .0406(17) .0449(17) .0007(14) .0085(14) .0017(15)
C5 .054(2) .0419(18) .049(2) .0092(16) -.0005(16) .0076(15)
C6 .048(2) .0496(19) .0441(18) -.0006(16) -.0020(15) .0089(15)
C7 .0399(18) .0536(19) .0390(17) -.0024(15) .0025(14) .0027(15)
C8 .052(2) .0454(19) .076(2) .0111(17) .0037(19) -.0055(18)
C9 .078(3) .044(2) .085(3) .011(2) .004(2) .0040(19)
C10 .073(3) .047(2) .106(3) -.006(2) .024(2) -.014(2)
C11 .058(2) .058(2) .090(3) -.007(2) .008(2) -.018(2)
C12 .067(2) .058(2) .060(2) .0007(19) .0033(19) -.0159(18)
C13 .067(2) .053(2) .0459(19) .0031(18) .0000(18) .0011(16)

loop_
_atom_type_symbol
_atom_type_description
_atom_type_scat_dispersion_real
_atom_type_scat_dispersion_imag
_atom_type_scat_source
C C .0033 .0016 'International Tables Vol C Tables 4.2.6.8 and 6.1.1.4'
H H .0000 .0000 'International Tables Vol C Tables 4.2.6.8 and 6.1.1.4'
N N .0061 .0033 'International Tables Vol C Tables 4.2.6.8 and 6.1.1.4'
O O .0106 .0060 'International Tables Vol C Tables 4.2.6.8 and 6.1.1.4'

loop_
_geom_angle_atom_site_label_1
_geom_angle_atom_site_label_2
_geom_angle_atom_site_label_3
_geom_angle
_geom_angle_publ_flag
N3 O2 N1 112.6(2) ?
C1 N1 O2 104.0(2) ?
C3 N3 O2 105.7(2) ?
C4 N4 C8 120.3(3) y
C4 N4 C13 122.7(3) y
C8 N4 C13 117.0(3) y
O4 N5 O3 123.4(3) ?
O4 N5 C7 118.1(3) ?
O3 N5 C7 118.5(3) ?
N1 C1 C7 131.2(3) ?
N1 C1 C3 109.3(3) ?
C7 C1 C3 119.4(3) ?
N3 C3 C4 129.1(3) ?
N3 C3 C1 108.3(3) ?
C4 C3 C1 122.5(3) ?
N4 C4 C5 122.9(3) ?
N4 C4 C3 122.7(3) ?
C5 C4 C3 114.3(3) ?
C6 C5 C4 122.9(3) ?
C6 C5 H5 118.6 ?
C4 C5 H5 118.6 ?
C7 C6 C5 123.6(3) ?
C7 C6 H6 118.2 ?
C5 C6 H6 118.2 ?
C6 C7 C1 117.4(3) ?
C6 C7 N5 121.5(3) ?
C1 C7 N5 121.1(3) ?
N4 C8 C9 113.4(3) ?
N4 C8 H8A 108.9 ?
C9 C8 H8A 108.9 ?
N4 C8 H8B 108.9 ?
C9 C8 H8B 108.9 ?
H8A C8 H8B 107.7 ?
C10 C9 C8 114.5(3) ?
C10 C9 H9A 108.6 ?
C8 C9 H9A 108.6 ?
C10 C9 H9B 108.6 ?
C8 C9 H9B 108.6 ?
H9A C9 H9B 107.6 ?
C11 C10 C9 114.9(3) ?
C11 C10 H10A 108.6 ?
C9 C10 H10A 108.6 ?
C11 C10 H10B 108.6 ?
C9 C10 H10B 108.6 ?
H10A C10 H10B 107.5 ?
C10 C11 C12 113.9(3) ?
C10 C11 H11A 108.8 ?
C12 C11 H11A 108.8 ?
C10 C11 H11B 108.8 ?
C12 C11 H11B 108.8 ?
H11A C11 H11B 107.7 ?
C13 C12 C11 116.0(3) ?
C13 C12 H12A 108.3 ?
C11 C12 H12A 108.3 ?
C13 C12 H12B 108.3 ?
C11 C12 H12B 108.3 ?
H12A C12 H12B 107.4 ?
N4 C13 C12 114.6(3) ?
N4 C13 H13A 108.6 ?
C12 C13 H13A 108.6 ?
N4 C13 H13B 108.6 ?
C12 C13 H13B 108.6 ?
H13A C13 H13B 107.6 ?

loop_
_geom_bond_atom_site_label_1
_geom_bond_atom_site_label_2
_geom_bond_site_symmetry_2
_geom_bond_distance
_geom_bond_publ_flag
O2 N3 . 1.365(3) ?
O2 N1 . 1.392(4) ?
O3 N5 . 1.242(3) ?
O4 N5 . 1.226(4) ?
N1 C1 . 1.320(4) ?
N3 C3 . 1.314(4) ?
N4 C4 . 1.344(4) y
N4 C8 . 1.469(4) ?
N4 C13 . 1.475(4) ?
N5 C7 . 1.424(4) y
C1 C7 . 1.415(4) ?
C1 C3 . 1.443(4) ?
C3 C4 . 1.442(4) ?
C4 C5 . 1.409(4) ?
C5 C6 . 1.384(4) ?
C5 H5 . .9300 ?
C6 C7 . 1.379(4) ?
C6 H6 . .9300 ?
C8 C9 . 1.518(5) ?
C8 H8A . .9700 ?
C8 H8B . .9700 ?
C9 C10 . 1.518(6) ?
C9 H9A . .9700 ?
C9 H9B . .9700 ?
C10 C11 . 1.515(5) ?
C10 H10A . .9700 ?
C10 H10B . .9700 ?
C11 C12 . 1.526(5) ?
C11 H11A . .9700 ?
C11 H11B . .9700 ?
C12 C13 . 1.508(5) ?
C12 H12A . .9700 ?
C12 H12B . .9700 ?
C13 H13A . .9700 ?
C13 H13B . .9700 ?

loop_
_geom_torsion_atom_site_label_1
_geom_torsion_atom_site_label_2
_geom_torsion_atom_site_label_3
_geom_torsion_atom_site_label_4
_geom_torsion
_geom_torsion_publ_flag
N3 O2 N1 C1 -.2(4) ?
N1 O2 N3 C3 .1(4) ?
O2 N1 C1 C7 -178.6(3) ?
O2 N1 C1 C3 .3(3) ?
O2 N3 C3 C4 177.5(3) ?
O2 N3 C3 C1 .1(3) ?
N1 C1 C3 N3 -.3(4) ?
C7 C1 C3 N3 178.8(3) ?
N1 C1 C3 C4 -177.9(3) ?
C7 C1 C3 C4 1.1(4) ?
C8 N4 C4 C5 10.9(5) y
C13 N4 C4 C5 -169.9(3) ?
C8 N4 C4 C3 -165.7(3) ?
C13 N4 C4 C3 13.4(5) ?
N3 C3 C4 N4 -1.1(5) ?
C1 C3 C4 N4 176.0(3) ?
N3 C3 C4 C5 -178.0(3) ?
C1 C3 C4 C5 -.9(4) ?
N4 C4 C5 C6 -176.3(3) ?
C3 C4 C5 C6 .6(5) ?
C4 C5 C6 C7 -.6(5) ?
C5 C6 C7 C1 .7(5) ?
C5 C6 C7 N5 179.7(3) ?
N1 C1 C7 C6 177.8(3) ?
C3 C1 C7 C6 -1.0(4) ?
N1 C1 C7 N5 -1.1(5) ?
C3 C1 C7 N5 -179.9(3) ?
O4 N5 C7 C6 178.5(3) ?
O3 N5 C7 C6 -.7(5) y
O4 N5 C7 C1 -2.6(5) ?
O3 N5 C7 C1 178.2(3) ?
C4 N4 C8 C9 -93.0(4) ?
C13 N4 C8 C9 87.8(4) ?
N4 C8 C9 C10 -76.2(4) ?
C8 C9 C10 C11 52.7(5) ?
C9 C10 C11 C12 -65.6(5) ?
C10 C11 C12 C13 87.6(4) ?
C4 N4 C13 C12 150.0(3) ?
C8 N4 C13 C12 -30.8(4) ?
C11 C12 C13 N4 -47.6(5) ?

loop_
_cod_related_entry_id
_cod_related_entry_database
_cod_related_entry_code
1 ChemSpider 2113934
